data_7125306
loop_
_publ_author_name
'Hornillos, Valent\'in'
'Ros, Abel'
'Ram\'irez-L\'opez, Pedro'
'Iglesias-Sig\"uenza, Javier'
'Fern\'andez, Rosario'
'Lassaletta, Jos\'e M'

_publ_section_title
;
 Synthesis of axially chiral heterobiaryl alkynes via dynamic kinetic
 asymmetric alkynylation.
;
_journal_issue 98
_journal_name_full 'Chemical communications (Cambridge, England)'
_journal_page_first 14121
_journal_page_last 14124
_journal_paper_doi 10.1039/c6cc08997f
_journal_volume 52
_journal_year 2016
_chemical_formula_sum 'C28 H19 N O'
_chemical_formula_weight 385.44
_space_group_IT_number 4
_space_group_name_Hall 'P 2yb'
_space_group_name_H-M_alt 'P 1 21 1'
_symmetry_cell_setting monoclinic
_symmetry_space_group_name_H-M 'P 1 21 1'
_atom_sites_solution_hydrogens geom
_atom_sites_solution_primary direct
_atom_sites_solution_secondary difmap
_audit_creation_method SHELXL-97
_audit_update_record
;
2016-09-23 deposited with the CCDC.
2016-11-11 downloaded from the CCDC.
;
_cell_angle_alpha 90.00
_cell_angle_beta 109.6010(10)
_cell_angle_gamma 90.00
_cell_formula_units_Z 4
_cell_length_a 13.0425(3)
_cell_length_b 10.2377(3)
_cell_length_c 16.1011(4)
_cell_measurement_reflns_used 9936
_cell_measurement_temperature 273(2)
_cell_measurement_theta_max 69.27
_cell_measurement_theta_min 3.79
_cell_volume 2025.32(9)
_computing_cell_refinement 'Bruker SAINT'
_computing_data_collection 'Bruker APEX2'
_computing_data_reduction 'Bruker SAINT'
_computing_molecular_graphics 'Bruker SHELXTL'
_computing_publication_material 'Bruker SHELXTL'
_computing_structure_refinement 'SHELXL-97 (Sheldrick, 2008)'
_computing_structure_solution 'SHELXS-97 (Sheldrick, 2008)'
_diffrn_ambient_temperature 273(2)
_diffrn_measured_fraction_theta_full 0.974
_diffrn_measured_fraction_theta_max 0.974
_diffrn_measurement_device_type 'Bruker APEX-II CCD'
_diffrn_measurement_method '\f and \w scans'
_diffrn_radiation_monochromator graphite
_diffrn_radiation_source 'fine-focus sealed tube'
_diffrn_radiation_type CuK\a
_diffrn_radiation_wavelength 1.54178
_diffrn_reflns_av_R_equivalents 0.0291
_diffrn_reflns_av_sigmaI/netI 0.0315
_diffrn_reflns_limit_h_max 15
_diffrn_reflns_limit_h_min -11
_diffrn_reflns_limit_k_max 12
_diffrn_reflns_limit_k_min -11
_diffrn_reflns_limit_l_max 19
_diffrn_reflns_limit_l_min -18
_diffrn_reflns_number 18545
_diffrn_reflns_theta_full 69.26
_diffrn_reflns_theta_max 69.26
_diffrn_reflns_theta_min 3.60
_exptl_absorpt_coefficient_mu 0.594
_exptl_absorpt_correction_T_max 0.9540
_exptl_absorpt_correction_T_min 0.8561
_exptl_absorpt_correction_type multi-scan
_exptl_absorpt_process_details
; 
 SADABS, Bruker (2006). APEX 2. Version 2.1. Bruker Analytical
 X-ray Solutions, Madison, Wisconsin, USA. 
;
_exptl_crystal_colour colourless
_exptl_crystal_density_diffrn 1.264
_exptl_crystal_density_method 'not measured'
_exptl_crystal_description Prism
_exptl_crystal_F_000 808
_exptl_crystal_size_max 0.27
_exptl_crystal_size_mid 0.19
_exptl_crystal_size_min 0.08
_refine_diff_density_max 0.169
_refine_diff_density_min -0.177
_refine_diff_density_rms 0.037
_refine_ls_abs_structure_details 'Flack H D (1983), Acta Cryst. A39, 876-881'
_refine_ls_abs_structure_Flack 0.11(13)
_refine_ls_extinction_method none
_refine_ls_goodness_of_fit_ref 0.980
_refine_ls_hydrogen_treatment mixed
_refine_ls_matrix_type full
_refine_ls_number_parameters 543
_refine_ls_number_reflns 6888
_refine_ls_number_restraints 1
_refine_ls_restrained_S_all 0.980
_refine_ls_R_factor_all 0.0322
_refine_ls_R_factor_gt 0.0320
_refine_ls_shift/su_max 0.001
_refine_ls_shift/su_mean 0.000
_refine_ls_structure_factor_coef Fsqd
_refine_ls_weighting_details 'calc w=1/[\s^2^(Fo^2^)+(0.1000P)^2^+0.0000P] where P=(Fo^2^+2Fc^2^)/3'
_refine_ls_weighting_scheme calc
_refine_ls_wR_factor_gt 0.1021
_refine_ls_wR_factor_ref 0.1025
_reflns_number_gt 6841
_reflns_number_total 6888
_reflns_threshold_expression >2sigma(I)
_cod_data_source_file c6cc08997f2.cif
_cod_data_source_block igl2816a
_cod_depositor_comments
;
The following automatic conversions were performed:

data item '_symmetry_cell_setting' value 'Monoclinic' was changed to
'monoclinic' in accordance with the
/home/saulius/struct/COD-crude-data/automatic-downloads/DataCite-retrospective/RSC/depositions/lib/dictionaries/cif_core.dic
dictionary named 'cif_core.dic' version 2.4.2 last updated on
2011-04-26.

Automatic conversion script
Id: cif_fix_values 6909 2019-04-08 15:41:33Z antanas 
;
_cod_original_sg_symbol_H-M P2(1)
_cod_database_code 7125306

loop_
_symmetry_equiv_pos_as_xyz
'x, y, z'
'-x, y+1/2, -z'

loop_
_atom_site_label
_atom_site_type_symbol
_atom_site_fract_x
_atom_site_fract_y
_atom_site_fract_z
_atom_site_U_iso_or_equiv
_atom_site_adp_type
_atom_site_occupancy
_atom_site_symmetry_multiplicity
_atom_site_calc_flag
_atom_site_refinement_flags
O1 O 1.25008(6) 0.55897(9) 0.60979(6) 0.02638(19) Uani 1 1 d .
O2 O 0.76492(6) 0.10469(10) 0.63631(6) 0.0296(2) Uani 1 1 d .
N1 N 0.93176(9) 0.34416(11) 0.79541(7) 0.0296(2) Uani 1 1 d .
N2 N 0.29316(8) 0.02594(11) 0.65796(8) 0.0320(2) Uani 1 1 d .
C1 C 0.90804(9) 0.44737(12) 0.74344(7) 0.0232(2) Uani 1 1 d .
C2 C 0.81012(9) 0.51935(12) 0.72495(8) 0.0252(2) Uani 1 1 d .
C3 C 0.78136(10) 0.62428(13) 0.66383(8) 0.0288(3) Uani 1 1 d .
H3 H 0.8275 0.6475 0.6331 0.035 Uiso 1 1 calc R
C4 C 0.68674(11) 0.69132(15) 0.64978(10) 0.0383(3) Uani 1 1 d .
H4 H 0.6678 0.7581 0.6083 0.046 Uiso 1 1 calc R
C5 C 0.61735(10) 0.65982(16) 0.69796(11) 0.0419(3) Uani 1 1 d .
H5 H 0.5550 0.7092 0.6902 0.050 Uiso 1 1 calc R
C6 C 0.64077(10) 0.55830(16) 0.75529(10) 0.0400(3) Uani 1 1 d .
H6 H 0.5936 0.5377 0.7857 0.048 Uiso 1 1 calc R
C7 C 0.73709(10) 0.48254(13) 0.76957(9) 0.0308(3) Uani 1 1 d .
C8 C 0.76427(12) 0.37275(15) 0.82517(9) 0.0371(3) Uani 1 1 d .
H8 H 0.7183 0.3451 0.8551 0.045 Uiso 1 1 calc R
C9 C 0.85846(12) 0.30729(15) 0.83478(9) 0.0368(3) Uani 1 1 d .
H9 H 0.8738 0.2332 0.8702 0.044 Uiso 1 1 calc R
C10 C 0.99306(9) 0.48526(12) 0.70381(8) 0.0222(2) Uani 1 1 d .
C11 C 1.14465(9) 0.62375(12) 0.70112(8) 0.0240(2) Uani 1 1 d .
H11 H 1.1877 0.6972 0.7217 0.029 Uiso 1 1 calc R
C12 C 1.16671(8) 0.54211(12) 0.64191(7) 0.0226(2) Uani 1 1 d .
C13 C 1.09874(8) 0.43259(12) 0.60625(7) 0.0223(2) Uani 1 1 d .
C14 C 1.11417(9) 0.35294(13) 0.53972(8) 0.0248(2) Uani 1 1 d .
H14 H 1.1703 0.3715 0.5181 0.030 Uiso 1 1 calc R
C15 C 1.04688(10) 0.24831(14) 0.50678(8) 0.0303(3) Uani 1 1 d .
H15 H 1.0576 0.1964 0.4630 0.036 Uiso 1 1 calc R
C16 C 0.96165(10) 0.21949(14) 0.53920(8) 0.0298(3) Uani 1 1 d .
H16 H 0.9165 0.1483 0.5169 0.036 Uiso 1 1 calc R
C17 C 0.94499(9) 0.29537(13) 0.60309(8) 0.0257(2) Uani 1 1 d .
H17 H 0.8882 0.2753 0.6236 0.031 Uiso 1 1 calc R
C18 C 1.01226(9) 0.40386(12) 0.63870(7) 0.0224(2) Uani 1 1 d .
C19 C 1.05604(9) 0.59654(12) 0.73131(7) 0.0231(2) Uani 1 1 d .
C20 C 1.03261(9) 0.68657(12) 0.79040(8) 0.0248(2) Uani 1 1 d .
C21 C 1.00731(9) 0.76371(12) 0.83652(8) 0.0251(2) Uani 1 1 d .
C22 C 0.97011(10) 0.84837(12) 0.89123(8) 0.0250(2) Uani 1 1 d .
C23 C 0.86452(10) 0.83209(12) 0.89437(8) 0.0288(3) Uani 1 1 d .
H23 H 0.8192 0.7680 0.8602 0.035 Uiso 1 1 calc R
C24 C 0.82772(10) 0.91128(14) 0.94827(8) 0.0327(3) Uani 1 1 d .
H24 H 0.7576 0.9006 0.9498 0.039 Uiso 1 1 calc R
C25 C 0.89487(11) 1.00597(15) 0.99974(9) 0.0363(3) Uani 1 1 d .
H25 H 0.8704 1.0579 1.0367 0.044 Uiso 1 1 calc R
C26 C 0.99849(12) 1.02363(15) 0.99634(11) 0.0390(3) Uani 1 1 d .
H26 H 1.0433 1.0880 1.0307 0.047 Uiso 1 1 calc R
C27 C 1.03609(10) 0.94622(15) 0.94219(9) 0.0339(3) Uani 1 1 d .
H27 H 1.1056 0.9595 0.9398 0.041 Uiso 1 1 calc R
C28 C 1.31915(10) 0.66967(16) 0.64123(9) 0.0372(3) Uani 1 1 d .
H28A H 1.2772 0.7483 0.6244 0.056 Uiso 1 1 calc R
H28B H 1.3763 0.6693 0.6161 0.056 Uiso 1 1 calc R
H28C H 1.3503 0.6657 0.7043 0.056 Uiso 1 1 calc R
C29 C 0.35980(9) 0.12172(12) 0.69622(8) 0.0258(3) Uani 1 1 d .
C30 C 0.33603(10) 0.21696(13) 0.75203(8) 0.0264(3) Uani 1 1 d .
C31 C 0.40607(10) 0.32322(13) 0.78908(8) 0.0278(3) Uani 1 1 d .
H31 H 0.4710 0.3327 0.7777 0.033 Uiso 1 1 calc R
C32 C 0.37836(12) 0.41224(15) 0.84172(9) 0.0364(3) Uani 1 1 d .
H32 H 0.4243 0.4823 0.8654 0.044 Uiso 1 1 calc R
C33 C 0.28013(12) 0.39788(15) 0.86011(9) 0.0381(3) Uani 1 1 d .
H33 H 0.2621 0.4588 0.8958 0.046 Uiso 1 1 calc R
C34 C 0.21165(11) 0.29592(16) 0.82618(9) 0.0373(3) Uani 1 1 d .
H34 H 0.1480 0.2871 0.8397 0.045 Uiso 1 1 calc R
C35 C 0.23695(10) 0.20258(14) 0.77008(8) 0.0300(3) Uani 1 1 d .
C36 C 0.16848(10) 0.09811(16) 0.73054(9) 0.0359(3) Uani 1 1 d .
H36 H 0.1039 0.0846 0.7419 0.043 Uiso 1 1 calc R
C37 C 0.19763(10) 0.01629(15) 0.67517(10) 0.0386(3) Uani 1 1 d .
H37 H 0.1495 -0.0500 0.6475 0.046 Uiso 1 1 calc R
C38 C 0.46798(9) 0.12265(13) 0.68251(7) 0.0239(2) Uani 1 1 d .
C39 C 0.54454(9) 0.02927(12) 0.72557(7) 0.0227(2) Uani 1 1 d .
C40 C 0.64706(9) 0.02217(12) 0.71233(8) 0.0237(2) Uani 1 1 d .
H40 H 0.6978 -0.0405 0.7420 0.028 Uiso 1 1 calc R
C41 C 0.67101(9) 0.10721(12) 0.65608(8) 0.0237(2) Uani 1 1 d .
C42 C 0.59660(9) 0.20826(11) 0.61268(7) 0.0225(2) Uani 1 1 d .
C43 C 0.62158(10) 0.30117(13) 0.55715(8) 0.0278(3) Uani 1 1 d .
H43 H 0.6874 0.2952 0.5467 0.033 Uiso 1 1 calc R
C44 C 0.55042(11) 0.39957(13) 0.51862(8) 0.0314(3) Uani 1 1 d .
H44 H 0.5679 0.4600 0.4824 0.038 Uiso 1 1 calc R
C45 C 0.45005(11) 0.40906(14) 0.53416(8) 0.0316(3) Uani 1 1 d .
H45 H 0.4024 0.4769 0.5089 0.038 Uiso 1 1 calc R
C46 C 0.42257(10) 0.31912(13) 0.58614(8) 0.0276(3) Uani 1 1 d .
H46 H 0.3558 0.3259 0.5948 0.033 Uiso 1 1 calc R
C47 C 0.49462(10) 0.21546(12) 0.62709(7) 0.0235(2) Uani 1 1 d .
C48 C 0.52061(9) -0.05933(12) 0.78520(8) 0.0244(2) Uani 1 1 d .
C49 C 0.49814(9) -0.12858(12) 0.83724(8) 0.0265(3) Uani 1 1 d .
C50 C 0.46517(10) -0.20307(13) 0.89916(8) 0.0270(2) Uani 1 1 d .
C51 C 0.35895(10) -0.18901(14) 0.90112(9) 0.0320(3) Uani 1 1 d .
H51 H 0.3098 -0.1344 0.8608 0.038 Uiso 1 1 calc R
C52 C 0.32727(12) -0.25641(15) 0.96310(9) 0.0378(3) Uani 1 1 d .
H52 H 0.2570 -0.2462 0.9646 0.045 Uiso 1 1 calc R
C53 C 0.39944(12) -0.33881(15) 1.02284(9) 0.0368(3) Uani 1 1 d .
H53 H 0.3777 -0.3837 1.0643 0.044 Uiso 1 1 calc R
C54 C 0.50425(12) -0.35451(14) 1.02088(8) 0.0365(3) Uani 1 1 d .
H54 H 0.5525 -0.4103 1.0608 0.044 Uiso 1 1 calc R
C55 C 0.53712(11) -0.28714(14) 0.95944(8) 0.0304(3) Uani 1 1 d .
H55 H 0.6075 -0.2980 0.9584 0.036 Uiso 1 1 calc R
C56 C 0.84710(10) 0.01384(14) 0.68393(10) 0.0351(3) Uani 1 1 d .
H56A H 0.8689 0.0326 0.7459 0.053 Uiso 1 1 calc R
H56B H 0.9089 0.0213 0.6646 0.053 Uiso 1 1 calc R
H56C H 0.8186 -0.0734 0.6733 0.053 Uiso 1 1 calc R

loop_
_atom_site_aniso_label
_atom_site_aniso_U_11
_atom_site_aniso_U_22
_atom_site_aniso_U_33
_atom_site_aniso_U_23
_atom_site_aniso_U_13
_atom_site_aniso_U_12
O1 0.0215(4) 0.0303(4) 0.0309(4) -0.0008(3) 0.0136(3) -0.0029(3)
O2 0.0234(4) 0.0311(5) 0.0379(5) 0.0073(4) 0.0152(3) 0.0011(3)
N1 0.0358(5) 0.0273(5) 0.0288(5) 0.0029(4) 0.0149(4) -0.0016(4)
N2 0.0263(5) 0.0281(6) 0.0401(6) 0.0001(5) 0.0093(4) -0.0013(4)
C1 0.0252(5) 0.0234(6) 0.0228(5) -0.0050(4) 0.0103(4) -0.0032(4)
C2 0.0227(5) 0.0282(6) 0.0274(6) -0.0075(5) 0.0121(4) -0.0044(5)
C3 0.0254(5) 0.0269(6) 0.0353(6) -0.0041(5) 0.0117(5) 0.0006(5)
C4 0.0291(7) 0.0349(7) 0.0468(8) -0.0057(6) 0.0073(6) 0.0035(5)
C5 0.0214(6) 0.0403(8) 0.0637(9) -0.0198(7) 0.0137(6) -0.0004(5)
C6 0.0291(6) 0.0462(8) 0.0530(8) -0.0210(7) 0.0246(6) -0.0110(6)
C7 0.0280(6) 0.0342(7) 0.0361(7) -0.0139(5) 0.0183(5) -0.0099(5)
C8 0.0413(7) 0.0409(8) 0.0375(7) -0.0061(6) 0.0243(6) -0.0145(6)
C9 0.0482(7) 0.0338(7) 0.0341(7) 0.0037(5) 0.0213(6) -0.0063(6)
C10 0.0209(5) 0.0248(6) 0.0223(5) 0.0012(4) 0.0090(4) 0.0020(4)
C11 0.0229(5) 0.0233(6) 0.0261(5) -0.0009(4) 0.0087(4) -0.0023(4)
C12 0.0195(5) 0.0266(6) 0.0218(5) 0.0033(4) 0.0070(4) 0.0010(4)
C13 0.0208(5) 0.0247(6) 0.0215(5) 0.0022(4) 0.0073(4) 0.0027(4)
C14 0.0222(5) 0.0301(6) 0.0240(5) -0.0001(5) 0.0103(4) 0.0015(4)
C15 0.0322(6) 0.0337(7) 0.0270(6) -0.0082(5) 0.0123(5) 0.0003(5)
C16 0.0292(6) 0.0299(6) 0.0299(6) -0.0067(5) 0.0095(5) -0.0041(5)
C17 0.0224(5) 0.0289(6) 0.0263(6) 0.0007(5) 0.0089(4) -0.0015(5)
C18 0.0206(5) 0.0228(6) 0.0241(5) 0.0024(4) 0.0082(4) 0.0039(4)
C19 0.0240(5) 0.0224(6) 0.0237(5) -0.0002(5) 0.0091(4) 0.0018(4)
C20 0.0254(5) 0.0247(6) 0.0248(5) 0.0003(5) 0.0091(4) -0.0005(4)
C21 0.0265(5) 0.0243(6) 0.0250(6) 0.0007(5) 0.0092(4) -0.0001(4)
C22 0.0303(6) 0.0220(6) 0.0223(5) 0.0002(5) 0.0084(4) 0.0050(4)
C23 0.0322(6) 0.0267(6) 0.0279(6) -0.0002(5) 0.0108(5) 0.0007(5)
C24 0.0335(6) 0.0350(7) 0.0330(6) 0.0013(5) 0.0157(5) 0.0065(5)
C25 0.0427(7) 0.0350(7) 0.0327(7) -0.0041(5) 0.0148(6) 0.0113(6)
C26 0.0407(7) 0.0329(7) 0.0403(7) -0.0154(6) 0.0094(5) 0.0016(6)
C27 0.0312(6) 0.0319(7) 0.0384(7) -0.0058(6) 0.0115(5) 0.0011(5)
C28 0.0299(6) 0.0452(8) 0.0428(7) -0.0100(6) 0.0204(5) -0.0149(6)
C29 0.0244(5) 0.0241(6) 0.0283(6) 0.0036(5) 0.0081(4) 0.0000(5)
C30 0.0262(6) 0.0283(6) 0.0259(6) 0.0061(5) 0.0106(5) 0.0042(5)
C31 0.0320(6) 0.0262(6) 0.0279(6) 0.0007(5) 0.0137(5) 0.0006(5)
C32 0.0503(8) 0.0306(7) 0.0325(6) 0.0013(5) 0.0193(6) 0.0031(6)
C33 0.0494(8) 0.0372(7) 0.0332(7) 0.0019(6) 0.0211(6) 0.0132(6)
C34 0.0357(6) 0.0482(9) 0.0334(7) 0.0138(6) 0.0188(5) 0.0167(6)
C35 0.0247(6) 0.0359(7) 0.0314(6) 0.0114(5) 0.0121(5) 0.0089(5)
C36 0.0226(6) 0.0423(8) 0.0433(7) 0.0128(6) 0.0117(5) 0.0044(5)
C37 0.0235(6) 0.0383(8) 0.0510(8) 0.0054(6) 0.0083(6) -0.0053(5)
C38 0.0262(6) 0.0237(6) 0.0222(5) -0.0018(5) 0.0086(4) 0.0022(4)
C39 0.0249(5) 0.0218(6) 0.0229(5) -0.0012(5) 0.0099(4) 0.0004(4)
C40 0.0228(5) 0.0220(6) 0.0261(6) 0.0003(4) 0.0078(4) 0.0009(4)
C41 0.0214(5) 0.0247(6) 0.0258(5) -0.0043(5) 0.0092(4) -0.0043(4)
C42 0.0259(5) 0.0212(6) 0.0203(5) -0.0035(4) 0.0075(4) -0.0036(4)
C43 0.0309(6) 0.0287(6) 0.0245(5) 0.0008(5) 0.0104(4) -0.0044(5)
C44 0.0416(7) 0.0266(6) 0.0254(6) 0.0033(5) 0.0106(5) -0.0041(5)
C45 0.0394(6) 0.0278(6) 0.0254(6) 0.0049(5) 0.0077(5) 0.0081(5)
C46 0.0292(6) 0.0286(7) 0.0244(6) 0.0005(5) 0.0082(5) 0.0050(5)
C47 0.0276(6) 0.0227(6) 0.0195(5) -0.0018(5) 0.0071(4) 0.0012(4)
C48 0.0240(5) 0.0233(5) 0.0263(6) -0.0008(5) 0.0090(4) 0.0013(4)
C49 0.0278(5) 0.0254(6) 0.0268(6) -0.0016(5) 0.0097(4) -0.0026(4)
C50 0.0325(6) 0.0240(6) 0.0240(5) -0.0013(5) 0.0088(5) -0.0052(5)
C51 0.0328(6) 0.0301(6) 0.0329(6) 0.0045(5) 0.0109(5) -0.0042(5)
C52 0.0392(7) 0.0404(8) 0.0379(7) -0.0007(6) 0.0183(6) -0.0115(6)
C53 0.0478(7) 0.0361(7) 0.0285(6) 0.0039(6) 0.0154(5) -0.0118(6)
C54 0.0470(7) 0.0308(7) 0.0274(6) 0.0035(5) 0.0070(5) -0.0058(6)
C55 0.0331(6) 0.0279(6) 0.0285(6) -0.0001(5) 0.0082(5) -0.0042(5)
C56 0.0240(5) 0.0322(7) 0.0521(8) 0.0085(6) 0.0167(5) 0.0022(5)

loop_
_atom_type_symbol
_atom_type_description
_atom_type_scat_dispersion_real
_atom_type_scat_dispersion_imag
_atom_type_scat_source
C C 0.0181 0.0091 'International Tables Vol C Tables 4.2.6.8 and 6.1.1.4'
H H 0.0000 0.0000 'International Tables Vol C Tables 4.2.6.8 and 6.1.1.4'
N N 0.0311 0.0180 'International Tables Vol C Tables 4.2.6.8 and 6.1.1.4'
O O 0.0492 0.0322 'International Tables Vol C Tables 4.2.6.8 and 6.1.1.4'

loop_
_geom_angle_atom_site_label_1
_geom_angle_atom_site_label_2
_geom_angle_atom_site_label_3
_geom_angle
C12 O1 C28 117.00(9)
C41 O2 C56 117.15(9)
C1 N1 C9 117.66(12)
C29 N2 C37 117.50(12)
N1 C1 C2 123.59(11)
N1 C1 C10 115.24(10)
C2 C1 C10 121.16(11)
C1 C2 C3 123.31(11)
C1 C2 C7 117.70(12)
C3 C2 C7 118.98(12)
C4 C3 C2 120.66(12)
C4 C3 H3 119.7
C2 C3 H3 119.7
C3 C4 C5 120.34(15)
C3 C4 H4 119.8
C5 C4 H4 119.8
C6 C5 C4 120.63(13)
C6 C5 H5 119.7
C4 C5 H5 119.7
C5 C6 C7 120.75(12)
C5 C6 H6 119.6
C7 C6 H6 119.6
C8 C7 C2 117.69(12)
C8 C7 C6 123.85(12)
C2 C7 C6 118.46(13)
C9 C8 C7 119.40(12)
C9 C8 H8 120.3
C7 C8 H8 120.3
C8 C9 N1 123.82(14)
C8 C9 H9 118.1
N1 C9 H9 118.1
C19 C10 C18 118.91(10)
C19 C10 C1 121.22(10)
C18 C10 C1 119.85(10)
C12 C11 C19 120.17(11)
C12 C11 H11 119.9
C19 C11 H11 119.9
O1 C12 C11 124.60(11)
O1 C12 C13 114.48(10)
C11 C12 C13 120.88(10)
C14 C13 C18 119.39(10)
C14 C13 C12 122.12(10)
C18 C13 C12 118.49(10)
C15 C14 C13 120.50(10)
C15 C14 H14 119.8
C13 C14 H14 119.8
C14 C15 C16 120.11(11)
C14 C15 H15 119.9
C16 C15 H15 119.9
C17 C16 C15 120.36(12)
C17 C16 H16 119.8
C15 C16 H16 119.8
C16 C17 C18 121.33(11)
C16 C17 H17 119.3
C18 C17 H17 119.3
C17 C18 C13 118.31(10)
C17 C18 C10 121.31(10)
C13 C18 C10 120.36(10)
C10 C19 C11 120.88(11)
C10 C19 C20 120.40(10)
C11 C19 C20 118.71(11)
C21 C20 C19 176.30(12)
C20 C21 C22 175.31(12)
C27 C22 C23 118.88(11)
C27 C22 C21 121.84(11)
C23 C22 C21 119.28(11)
C24 C23 C22 120.19(12)
C24 C23 H23 119.9
C22 C23 H23 119.9
C25 C24 C23 120.22(12)
C25 C24 H24 119.9
C23 C24 H24 119.9
C24 C25 C26 119.98(12)
C24 C25 H25 120.0
C26 C25 H25 120.0
C25 C26 C27 120.51(13)
C25 C26 H26 119.7
C27 C26 H26 119.7
C26 C27 C22 120.20(12)
C26 C27 H27 119.9
C22 C27 H27 119.9
O1 C28 H28A 109.5
O1 C28 H28B 109.5
H28A C28 H28B 109.5
O1 C28 H28C 109.5
H28A C28 H28C 109.5
H28B C28 H28C 109.5
N2 C29 C30 123.61(11)
N2 C29 C38 116.20(11)
C30 C29 C38 120.11(10)
C31 C30 C35 119.63(12)
C31 C30 C29 122.92(11)
C35 C30 C29 117.46(12)
C32 C31 C30 120.22(12)
C32 C31 H31 119.9
C30 C31 H31 119.9
C31 C32 C33 120.28(14)
C31 C32 H32 119.9
C33 C32 H32 119.9
C34 C33 C32 120.84(13)
C34 C33 H33 119.6
C32 C33 H33 119.6
C33 C34 C35 120.45(12)
C33 C34 H34 119.8
C35 C34 H34 119.8
C36 C35 C30 118.01(12)
C36 C35 C34 123.42(11)
C30 C35 C34 118.56(13)
C37 C36 C35 119.31(11)
C37 C36 H36 120.3
C35 C36 H36 120.3
C36 C37 N2 124.02(13)
C36 C37 H37 118.0
N2 C37 H37 118.0
C39 C38 C47 119.11(10)
C39 C38 C29 118.48(11)
C47 C38 C29 122.41(10)
C38 C39 C40 120.96(11)
C38 C39 C48 119.33(10)
C40 C39 C48 119.70(10)
C41 C40 C39 120.10(11)
C41 C40 H40 120.0
C39 C40 H40 119.9
O2 C41 C40 124.41(11)
O2 C41 C42 114.50(10)
C40 C41 C42 121.09(10)
C43 C42 C47 119.50(11)
C43 C42 C41 122.15(11)
C47 C42 C41 118.34(11)
C44 C43 C42 121.04(11)
C44 C43 H43 119.5
C42 C43 H43 119.5
C43 C44 C45 119.78(12)
C43 C44 H44 120.1
C45 C44 H44 120.1
C46 C45 C44 120.56(12)
C46 C45 H45 119.7
C44 C45 H45 119.7
C45 C46 C47 121.08(11)
C45 C46 H46 119.5
C47 C46 H46 119.5
C38 C47 C46 121.70(10)
C38 C47 C42 120.28(11)
C46 C47 C42 118.00(11)
C49 C48 C39 176.51(13)
C48 C49 C50 175.42(13)
C55 C50 C51 119.05(12)
C55 C50 C49 121.56(11)
C51 C50 C49 119.37(11)
C52 C51 C50 120.01(13)
C52 C51 H51 120.0
C50 C51 H51 120.0
C53 C52 C51 120.43(13)
C53 C52 H52 119.8
C51 C52 H52 119.8
C52 C53 C54 120.03(12)
C52 C53 H53 120.0
C54 C53 H53 120.0
C55 C54 C53 120.10(12)
C55 C54 H54 120.0
C53 C54 H54 120.0
C54 C55 C50 120.37(12)
C54 C55 H55 119.8
C50 C55 H55 119.8
O2 C56 H56A 109.5
O2 C56 H56B 109.5
H56A C56 H56B 109.5
O2 C56 H56C 109.5
H56A C56 H56C 109.5
H56B C56 H56C 109.5

loop_
_geom_bond_atom_site_label_1
_geom_bond_atom_site_label_2
_geom_bond_distance
O1 C12 1.3626(13)
O1 C28 1.4305(16)
O2 C41 1.3652(13)
O2 C56 1.4319(15)
N1 C1 1.3186(17)
N1 C9 1.3655(16)
N2 C29 1.3181(17)
N2 C37 1.3677(16)
C1 C2 1.4169(17)
C1 C10 1.5040(15)
C2 C3 1.4197(18)
C2 C7 1.4229(15)
C3 C4 1.3630(18)
C3 H3 0.9300
C4 C5 1.413(2)
C4 H4 0.9300
C5 C6 1.355(3)
C5 H5 0.9300
C6 C7 1.428(2)
C6 H6 0.9300
C7 C8 1.406(2)
C8 C9 1.362(2)
C8 H8 0.9300
C9 H9 0.9300
C10 C19 1.3873(17)
C10 C18 1.4257(16)
C11 C12 1.3690(17)
C11 C19 1.4236(15)
C11 H11 0.9300
C12 C13 1.4252(17)
C13 C14 1.4134(17)
C13 C18 1.4236(14)
C14 C15 1.3736(19)
C14 H14 0.9300
C15 C16 1.4088(17)
C15 H15 0.9300
C16 C17 1.3633(18)
C16 H16 0.9300
C17 C18 1.4124(17)
C17 H17 0.9300
C19 C20 1.4294(16)
C20 C21 1.2034(18)
C21 C22 1.4316(17)
C22 C27 1.3942(18)
C22 C23 1.4048(16)
C23 C24 1.3857(18)
C23 H23 0.9300
C24 C25 1.381(2)
C24 H24 0.9300
C25 C26 1.383(2)
C25 H25 0.9300
C26 C27 1.3840(19)
C26 H26 0.9300
C27 H27 0.9300
C28 H28A 0.9600
C28 H28B 0.9600
C28 H28C 0.9600
C29 C30 1.4287(17)
C29 C38 1.4995(16)
C30 C31 1.4172(18)
C30 C35 1.4241(15)
C31 C32 1.3729(19)
C31 H31 0.9300
C32 C33 1.416(2)
C32 H32 0.9300
C33 C34 1.363(2)
C33 H33 0.9300
C34 C35 1.428(2)
C34 H34 0.9300
C35 C36 1.402(2)
C36 C37 1.367(2)
C36 H36 0.9300
C37 H37 0.9300
C38 C39 1.3883(16)
C38 C47 1.4239(17)
C39 C40 1.4247(15)
C39 C48 1.4294(17)
C40 C41 1.3659(17)
C40 H40 0.9300
C41 C42 1.4301(17)
C42 C43 1.4162(17)
C42 C47 1.4267(16)
C43 C44 1.3693(19)
C43 H43 0.9300
C44 C45 1.4161(18)
C44 H44 0.9300
C45 C46 1.3705(18)
C45 H45 0.9300
C46 C47 1.4242(17)
C46 H46 0.9300
C48 C49 1.2065(18)
C49 C50 1.4311(17)
C50 C55 1.3972(18)
C50 C51 1.4036(17)
C51 C52 1.3855(18)
C51 H51 0.9300
C52 C53 1.384(2)
C52 H52 0.9300
C53 C54 1.387(2)
C53 H53 0.9300
C54 C55 1.3866(19)
C54 H54 0.9300
C55 H55 0.9300
C56 H56A 0.9600
C56 H56B 0.9600
C56 H56C 0.9600

loop_
_geom_torsion_atom_site_label_1
_geom_torsion_atom_site_label_2
_geom_torsion_atom_site_label_3
_geom_torsion_atom_site_label_4
_geom_torsion
C9 N1 C1 C2 -1.53(17)
C9 N1 C1 C10 178.51(11)
N1 C1 C2 C3 -175.09(11)
C10 C1 C2 C3 4.87(18)
N1 C1 C2 C7 4.13(18)
C10 C1 C2 C7 -175.92(10)
C1 C2 C3 C4 -178.97(12)
C7 C2 C3 C4 1.83(18)
C2 C3 C4 C5 1.9(2)
C3 C4 C5 C6 -3.5(2)
C4 C5 C6 C7 1.2(2)
C1 C2 C7 C8 -3.47(17)
C3 C2 C7 C8 175.78(11)
C1 C2 C7 C6 176.74(11)
C3 C2 C7 C6 -4.01(17)
C5 C6 C7 C8 -177.25(13)
C5 C6 C7 C2 2.52(19)
C2 C7 C8 C9 0.56(19)
C6 C7 C8 C9 -179.66(13)
C7 C8 C9 N1 2.2(2)
C1 N1 C9 C8 -1.8(2)
N1 C1 C10 C19 -108.60(13)
C2 C1 C10 C19 71.44(15)
N1 C1 C10 C18 69.43(14)
C2 C1 C10 C18 -110.53(13)
C28 O1 C12 C11 0.46(16)
C28 O1 C12 C13 178.18(10)
C19 C11 C12 O1 -179.33(11)
C19 C11 C12 C13 3.09(17)
O1 C12 C13 C14 -3.13(16)
C11 C12 C13 C14 174.68(11)
O1 C12 C13 C18 177.33(10)
C11 C12 C13 C18 -4.86(16)
C18 C13 C14 C15 -0.32(18)
C12 C13 C14 C15 -179.86(11)
C13 C14 C15 C16 0.00(19)
C14 C15 C16 C17 0.3(2)
C15 C16 C17 C18 -0.26(19)
C16 C17 C18 C13 -0.06(17)
C16 C17 C18 C10 178.30(11)
C14 C13 C18 C17 0.35(16)
C12 C13 C18 C17 179.90(10)
C14 C13 C18 C10 -178.03(11)
C12 C13 C18 C10 1.53(16)
C19 C10 C18 C17 -174.81(10)
C1 C10 C18 C17 7.12(17)
C19 C10 C18 C13 3.51(16)
C1 C10 C18 C13 -174.56(11)
C18 C10 C19 C11 -5.41(17)
C1 C10 C19 C11 172.63(11)
C18 C10 C19 C20 174.29(10)
C1 C10 C19 C20 -7.67(17)
C12 C11 C19 C10 2.17(17)
C12 C11 C19 C20 -177.53(10)
C10 C19 C20 C21 -64(2)
C11 C19 C20 C21 116.1(19)
C19 C20 C21 C22 64(3)
C20 C21 C22 C27 161.9(14)
C20 C21 C22 C23 -17.6(15)
C27 C22 C23 C24 -0.83(18)
C21 C22 C23 C24 178.69(11)
C22 C23 C24 C25 -0.51(19)
C23 C24 C25 C26 1.2(2)
C24 C25 C26 C27 -0.6(2)
C25 C26 C27 C22 -0.8(2)
C23 C22 C27 C26 1.5(2)
C21 C22 C27 C26 -178.03(13)
C37 N2 C29 C30 -1.85(18)
C37 N2 C29 C38 174.75(11)
N2 C29 C30 C31 -176.70(11)
C38 C29 C30 C31 6.83(18)
N2 C29 C30 C35 3.13(18)
C38 C29 C30 C35 -173.34(10)
C35 C30 C31 C32 -0.34(18)
C29 C30 C31 C32 179.49(11)
C30 C31 C32 C33 0.6(2)
C31 C32 C33 C34 0.1(2)
C32 C33 C34 C35 -1.0(2)
C31 C30 C35 C36 178.46(11)
C29 C30 C35 C36 -1.37(16)
C31 C30 C35 C34 -0.60(17)
C29 C30 C35 C34 179.56(10)
C33 C34 C35 C36 -177.72(12)
C33 C34 C35 C30 1.29(18)
C30 C35 C36 C37 -1.40(18)
C34 C35 C36 C37 177.62(12)
C35 C36 C37 N2 2.9(2)
C29 N2 C37 C36 -1.2(2)
N2 C29 C38 C39 -72.41(14)
C30 C29 C38 C39 104.32(13)
N2 C29 C38 C47 107.54(13)
C30 C29 C38 C47 -75.73(15)
C47 C38 C39 C40 -2.44(17)
C29 C38 C39 C40 177.50(11)
C47 C38 C39 C48 176.42(10)
C29 C38 C39 C48 -3.63(16)
C38 C39 C40 C41 -0.55(17)
C48 C39 C40 C41 -179.41(10)
C56 O2 C41 C40 -5.70(17)
C56 O2 C41 C42 174.23(11)
C39 C40 C41 O2 -177.17(11)
C39 C40 C41 C42 2.90(17)
O2 C41 C42 C43 -2.80(16)
C40 C41 C42 C43 177.14(10)
O2 C41 C42 C47 177.87(10)
C40 C41 C42 C47 -2.20(17)
C47 C42 C43 C44 1.48(17)
C41 C42 C43 C44 -177.85(11)
C42 C43 C44 C45 -0.09(19)
C43 C44 C45 C46 -1.22(19)
C44 C45 C46 C47 1.13(19)
C39 C38 C47 C46 -175.50(10)
C29 C38 C47 C46 4.55(17)
C39 C38 C47 C42 3.09(16)
C29 C38 C47 C42 -176.85(11)
C45 C46 C47 C38 178.88(11)
C45 C46 C47 C42 0.26(17)
C43 C42 C47 C38 179.81(10)
C41 C42 C47 C38 -0.83(16)
C43 C42 C47 C46 -1.54(16)
C41 C42 C47 C46 177.82(10)
C38 C39 C48 C49 -43(2)
C40 C39 C48 C49 136.3(19)
C39 C48 C49 C50 22(3)
C48 C49 C50 C55 -151.2(15)
C48 C49 C50 C51 27.1(16)
C55 C50 C51 C52 1.0(2)
C49 C50 C51 C52 -177.35(11)
C50 C51 C52 C53 -0.6(2)
C51 C52 C53 C54 -0.1(2)
C52 C53 C54 C55 0.4(2)
C53 C54 C55 C50 0.0(2)
C51 C50 C55 C54 -0.70(19)
C49 C50 C55 C54 177.61(12)
